data_4500748
loop_
_publ_author_name
'McGlone, Thomas'
'Streb, Carsten'
'Busquets-Fit\'e, Mart\'i'
'Yan, Jun'
'Gabb, David'
'Long, De-Liang'
'Cronin, Leroy'

_publ_section_title
;
 Silver Linked Polyoxometalate Open Frameworks (Ag-POMOFs) for the
 Directed Fabrication of Silver Nanomaterials
;
_journal_issue 6
_journal_name_full 'Crystal Growth &amp; Design'
_journal_page_first 2471
_journal_paper_doi 10.1021/cg2002496
_journal_volume 11
_journal_year 2011
_chemical_formula_sum 'C20 H30 Ag4 N10 O32 W10'
_chemical_formula_weight 3192.52
_chemical_name_systematic
;
 ?
;
_space_group_IT_number 2
_symmetry_cell_setting triclinic
_symmetry_space_group_name_Hall '-P 1'
_symmetry_space_group_name_H-M 'P -1'
_atom_sites_solution_hydrogens geom
_atom_sites_solution_primary direct
_atom_sites_solution_secondary difmap
_audit_creation_method SHELXL-97
_cell_angle_alpha 65.508(3)
_cell_angle_beta 81.846(6)
_cell_angle_gamma 60.791(2)
_cell_formula_units_Z 1
_cell_length_a 11.2492(2)
_cell_length_b 11.3536(3)
_cell_length_c 13.3378(8)
_cell_measurement_reflns_used 17362
_cell_measurement_temperature 150(2)
_cell_measurement_theta_max 25.9996
_cell_measurement_theta_min 3.1383
_cell_volume 1349.16(10)
_computing_cell_refinement
;
CrysAlisPro, Oxford Diffraction Ltd.,
Version 1.171.33.41 (release 06-05-2009 CrysAlis171 .NET)
(compiled May  6 2009,17:20:42)
;
_computing_data_collection
;
CrysAlisPro, Oxford Diffraction Ltd.,
Version 1.171.33.41 (release 06-05-2009 CrysAlis171 .NET)
(compiled May  6 2009,17:20:42)
;
_computing_data_reduction
;
CrysAlisPro, Oxford Diffraction Ltd.,
Version 1.171.33.41 (release 06-05-2009 CrysAlis171 .NET)
(compiled May  6 2009,17:20:42)
;
_computing_structure_refinement 'SHELXL-97 (Sheldrick, 2008)'
_computing_structure_solution 'SHELXS-97 (Sheldrick, 2008)'
_diffrn_ambient_temperature 150(2)
_diffrn_measured_fraction_theta_full 0.991
_diffrn_measured_fraction_theta_max 0.991
_diffrn_measurement_device_type 'Oxford Gemini CCD'
_diffrn_measurement_method '\w & \p scan'
_diffrn_radiation_monochromator graphite
_diffrn_radiation_source 'fine-focus sealed tube'
_diffrn_radiation_type MoK\a
_diffrn_radiation_wavelength 0.71073
_diffrn_reflns_av_R_equivalents 0.0205
_diffrn_reflns_av_sigmaI/netI 0.0147
_diffrn_reflns_limit_h_max 13
_diffrn_reflns_limit_h_min -13
_diffrn_reflns_limit_k_max 13
_diffrn_reflns_limit_k_min -13
_diffrn_reflns_limit_l_max 15
_diffrn_reflns_limit_l_min -16
_diffrn_reflns_number 17028
_diffrn_reflns_theta_full 25.50
_diffrn_reflns_theta_max 25.50
_diffrn_reflns_theta_min 3.20
_diffrn_standards_decay_% none
_exptl_absorpt_coefficient_mu 22.720
_exptl_absorpt_correction_T_max 0.1431
_exptl_absorpt_correction_T_min 0.0317
_exptl_absorpt_correction_type analytical
_exptl_absorpt_process_details
;
CrysAlisPro, Oxford Diffraction Ltd.,
Version 1.171.33.41 (release 06-05-2009 CrysAlis171 .NET)
(compiled May  6 2009,17:20:42)
Analytical numeric absorption correction using a multifaceted crystal
            model based on expressions derived by R.C. Clark & J.S. Reid.
(Clark, R. C. & Reid, J. S. (1995). Acta Cryst. A51, 887-897)
;
_exptl_crystal_colour colourless
_exptl_crystal_density_diffrn 3.929
_exptl_crystal_density_meas ?
_exptl_crystal_density_method 'not measured'
_exptl_crystal_description block
_exptl_crystal_F_000 1404
_exptl_crystal_size_max 0.49
_exptl_crystal_size_mid 0.37
_exptl_crystal_size_min 0.14
_refine_diff_density_max 1.934
_refine_diff_density_min -0.874
_refine_diff_density_rms 0.200
_refine_ls_extinction_coef 0.00169(7)
_refine_ls_extinction_expression Fc^*^=kFc[1+0.001xFc^2^\l^3^/sin(2\q)]^-1/4^
_refine_ls_extinction_method SHELXL
_refine_ls_goodness_of_fit_ref 1.229
_refine_ls_hydrogen_treatment mixed
_refine_ls_matrix_type full
_refine_ls_number_parameters 350
_refine_ls_number_reflns 4985
_refine_ls_number_restraints 0
_refine_ls_restrained_S_all 1.229
_refine_ls_R_factor_all 0.0267
_refine_ls_R_factor_gt 0.0255
_refine_ls_shift/su_max 0.002
_refine_ls_shift/su_mean 0.000
_refine_ls_structure_factor_coef Fsqd
_refine_ls_weighting_details 'calc w=1/[\s^2^(Fo^2^)+(0.0267P)^2^+7.7520P] where P=(Fo^2^+2Fc^2^)/3'
_refine_ls_weighting_scheme calc
_refine_ls_wR_factor_gt 0.0609
_refine_ls_wR_factor_ref 0.0613
_reflns_number_gt 4822
_reflns_number_total 4985
_reflns_threshold_expression >2\s(I)
_cod_data_source_file cg2002496_si_002.cif
_cod_data_source_block 1
_cod_depositor_comments
;
The following automatic conversions were performed:

'_exptl_crystal_density_meas' value 'none' was changed to '?' - the
value is perceived as not measured.

Automatic conversion script
Id: cif_fix_values 3008 2015-01-20 13:52:24Z robertas 
;
_cod_original_cell_volume 1349.17(9)
_cod_original_sg_symbol_H-M p-1
_cod_database_code 4500748

loop_
_symmetry_equiv_pos_as_xyz
'x, y, z'
'-x, -y, -z'

loop_
_atom_site_label
_atom_site_type_symbol
_atom_site_fract_x
_atom_site_fract_y
_atom_site_fract_z
_atom_site_U_iso_or_equiv
_atom_site_adp_type
_atom_site_occupancy
_atom_site_symmetry_multiplicity
_atom_site_calc_flag
_atom_site_refinement_flags
W1 W 0.88022(3) -0.20200(3) 1.12591(2) 0.02579(8) Uani 1 1 d .
W2 W 0.86724(3) 0.21260(3) 0.76941(2) 0.02535(8) Uani 1 1 d .
W3 W 0.71239(3) 0.15583(3) 1.04596(2) 0.02664(9) Uani 1 1 d .
W4 W 1.03513(3) -0.14530(3) 0.84981(2) 0.02627(9) Uani 1 1 d .
W5 W 1.17749(3) 0.05643(3) 0.69356(2) 0.02686(9) Uani 1 1 d .
Ag1 Ag 0.63893(9) 0.59370(9) 0.51936(6) 0.0599(2) Uani 1 1 d .
Ag2 Ag 1.0000 0.5000 1.0000 0.03876(19) Uani 1 2 d S
Ag3 Ag 0.489(2) 0.0181(16) 0.4937(18) 0.0500(18) Uani 0.50 1 d P
O1 O 0.9598(5) -0.1657(5) 0.9873(4) 0.0284(10) Uani 1 1 d .
O2 O 0.7964(5) 0.1776(5) 0.9127(4) 0.0262(10) Uani 1 1 d .
O3 O 1.0787(4) 0.0283(5) 0.8588(4) 0.0253(10) Uani 1 1 d .
O4 O 0.9390(5) 0.3147(5) 0.8030(4) 0.0264(10) Uani 1 1 d .
O5 O 0.8718(5) 0.0369(5) 0.7801(4) 0.0263(10) Uani 1 1 d .
O6 O 0.7192(5) 0.3507(6) 0.6893(4) 0.0341(11) Uani 1 1 d .
O7 O 1.2140(5) -0.2588(5) 0.9229(4) 0.0281(10) Uani 1 1 d .
O8 O 1.1213(5) -0.0847(5) 0.7135(4) 0.0291(10) Uani 1 1 d .
O9 O 1.1891(5) 0.1944(5) 0.7353(4) 0.0288(10) Uani 1 1 d .
O10 O 0.9864(5) 0.2013(5) 0.6523(4) 0.0281(10) Uani 1 1 d .
O11 O 1.3268(5) -0.0933(5) 0.7972(4) 0.0285(10) Uani 1 1 d .
O12 O 1.0118(6) -0.2679(6) 0.8233(4) 0.0355(12) Uani 1 1 d .
O13 O 0.8444(6) -0.3328(6) 1.1271(4) 0.0340(11) Uani 1 1 d .
O14 O 1.2485(6) 0.0778(6) 0.5686(4) 0.0360(12) Uani 1 1 d .
O15 O 0.5477(5) 0.2868(6) 0.9991(4) 0.0393(13) Uani 1 1 d .
O16 O 0.7192(5) -0.0206(5) 1.0541(4) 0.0276(10) Uani 1 1 d .
N1 N 0.6317(10) 0.5588(12) 0.3699(8) 0.069(3) Uani 1 1 d .
N2 N 0.4255(11) 0.7394(10) 0.5448(9) 0.073(3) Uani 1 1 d .
N3 N 0.8097(11) 0.5999(11) 0.5717(9) 0.073(3) Uiso 1 1 d .
N4 N 0.8154(7) 0.5647(8) 0.9179(6) 0.0391(15) Uani 1 1 d .
N5 N 0.4353(9) 0.0302(11) 0.3419(7) 0.060(2) Uani 1 1 d .
C1 C 0.6445(9) 0.5291(10) 0.2989(8) 0.047(2) Uani 1 1 d .
C2 C 0.6674(9) 0.4838(10) 0.2077(7) 0.0445(19) Uani 1 1 d .
H2A H 0.7508 0.4835 0.1740 0.067 Uiso 1 1 calc R
H2B H 0.5895 0.5528 0.1524 0.067 Uiso 1 1 calc R
H2C H 0.6774 0.3847 0.2352 0.067 Uiso 1 1 calc R
C3 C 0.3156(13) 0.8108(11) 0.5151(8) 0.054(2) Uani 1 1 d .
C4 C 0.1727(11) 0.8998(14) 0.4762(8) 0.063(3) Uani 1 1 d .
H4A H 0.1591 0.9905 0.4127 0.094 Uiso 1 1 calc R
H4B H 0.1182 0.9247 0.5355 0.094 Uiso 1 1 calc R
H4C H 0.1440 0.8447 0.4541 0.094 Uiso 1 1 calc R
C5 C 0.8997(12) 0.6025(10) 0.5960(7) 0.056(3) Uani 1 1 d .
C6 C 1.0168(13) 0.6054(13) 0.6244(9) 0.068(3) Uani 1 1 d .
H6A H 1.0880 0.5045 0.6650 0.102 Uiso 1 1 calc R
H6B H 0.9901 0.6612 0.6708 0.102 Uiso 1 1 calc R
H6C H 1.0518 0.6525 0.5568 0.102 Uiso 1 1 calc R
C7 C 0.7268(8) 0.5745(8) 0.8772(7) 0.0358(17) Uani 1 1 d .
C8 C 0.6142(9) 0.5842(10) 0.8262(7) 0.0434(19) Uani 1 1 d .
H8A H 0.6461 0.5534 0.7646 0.065 Uiso 1 1 calc R
H8B H 0.5401 0.6861 0.7988 0.065 Uiso 1 1 calc R
H8C H 0.5807 0.5198 0.8811 0.065 Uiso 1 1 calc R
C9 C 0.4219(10) 0.0275(12) 0.2607(8) 0.051(2) Uani 1 1 d .
C10 C 0.4052(11) 0.0239(15) 0.1569(9) 0.064(3) Uani 1 1 d .
H10A H 0.4727 -0.0721 0.1565 0.096 Uiso 1 1 calc R
H10B H 0.4186 0.1017 0.0962 0.096 Uiso 1 1 calc R
H10C H 0.3130 0.0396 0.1475 0.096 Uiso 1 1 calc R

loop_
_atom_site_aniso_label
_atom_site_aniso_U_11
_atom_site_aniso_U_22
_atom_site_aniso_U_33
_atom_site_aniso_U_23
_atom_site_aniso_U_13
_atom_site_aniso_U_12
W1 0.02937(15) 0.02603(15) 0.02489(14) -0.01007(11) 0.00304(10) -0.01562(12)
W2 0.02615(15) 0.02443(14) 0.02291(14) -0.00784(11) -0.00002(10) -0.01105(11)
W3 0.02385(15) 0.02583(15) 0.02515(14) -0.00812(11) 0.00221(10) -0.00997(11)
W4 0.03250(16) 0.02476(14) 0.02387(14) -0.01002(11) 0.00317(10) -0.01532(12)
W5 0.03136(16) 0.02660(15) 0.02137(14) -0.00943(11) 0.00634(10) -0.01415(12)
Ag1 0.0654(5) 0.0568(4) 0.0488(4) -0.0213(3) -0.0099(3) -0.0190(4)
Ag2 0.0414(5) 0.0344(4) 0.0431(5) -0.0132(4) -0.0001(3) -0.0210(4)
Ag3 0.052(5) 0.072(6) 0.038(4) -0.024(5) 0.011(3) -0.038(5)
O1 0.030(3) 0.029(3) 0.027(2) -0.012(2) 0.002(2) -0.014(2)
O2 0.023(2) 0.029(2) 0.029(2) -0.015(2) 0.0049(18) -0.012(2)
O3 0.027(2) 0.026(2) 0.022(2) -0.0074(19) 0.0016(18) -0.014(2)
O4 0.033(3) 0.020(2) 0.026(2) -0.0079(19) 0.0006(19) -0.0127(19)
O5 0.029(2) 0.029(2) 0.023(2) -0.0083(19) -0.0007(18) -0.017(2)
O6 0.031(3) 0.034(3) 0.028(3) -0.006(2) -0.001(2) -0.013(2)
O7 0.032(3) 0.024(2) 0.026(2) -0.0102(19) 0.0031(19) -0.012(2)
O8 0.037(3) 0.029(2) 0.022(2) -0.0095(19) 0.0070(19) -0.018(2)
O9 0.032(3) 0.032(3) 0.025(2) -0.011(2) 0.0075(19) -0.019(2)
O10 0.033(3) 0.028(2) 0.023(2) -0.0093(19) 0.0008(19) -0.014(2)
O11 0.029(2) 0.028(2) 0.025(2) -0.0089(19) 0.0047(19) -0.012(2)
O12 0.046(3) 0.033(3) 0.034(3) -0.014(2) 0.005(2) -0.023(2)
O13 0.043(3) 0.034(3) 0.029(3) -0.012(2) 0.005(2) -0.022(2)
O14 0.040(3) 0.034(3) 0.031(3) -0.015(2) 0.015(2) -0.017(2)
O15 0.029(3) 0.042(3) 0.034(3) -0.012(2) 0.007(2) -0.012(2)
O16 0.024(2) 0.035(3) 0.027(2) -0.010(2) 0.0021(18) -0.019(2)
N1 0.076(6) 0.093(7) 0.068(6) -0.049(6) 0.017(5) -0.050(6)
N2 0.066(6) 0.048(5) 0.074(6) -0.018(4) 0.011(5) -0.013(5)
N4 0.041(4) 0.038(4) 0.044(4) -0.021(3) 0.004(3) -0.020(3)
N5 0.066(5) 0.099(7) 0.045(4) -0.030(4) 0.018(4) -0.064(5)
C1 0.048(5) 0.048(5) 0.047(5) -0.020(4) 0.005(4) -0.024(4)
C2 0.046(5) 0.045(5) 0.038(4) -0.014(4) -0.001(4) -0.019(4)
C3 0.080(8) 0.051(5) 0.045(5) -0.025(4) 0.020(5) -0.041(6)
C4 0.070(7) 0.103(9) 0.046(5) -0.042(6) 0.013(5) -0.056(7)
C5 0.082(7) 0.041(5) 0.035(4) 0.012(4) -0.014(4) -0.039(5)
C6 0.088(8) 0.068(7) 0.048(6) -0.004(5) -0.009(5) -0.049(6)
C7 0.035(4) 0.031(4) 0.040(4) -0.017(3) 0.010(3) -0.014(3)
C8 0.040(4) 0.043(5) 0.046(5) -0.022(4) -0.003(4) -0.015(4)
C9 0.051(5) 0.077(7) 0.047(5) -0.030(5) 0.018(4) -0.044(5)
C10 0.065(6) 0.115(9) 0.052(6) -0.047(6) 0.020(5) -0.064(7)

loop_
_atom_type_symbol
_atom_type_description
_atom_type_scat_dispersion_real
_atom_type_scat_dispersion_imag
_atom_type_scat_source
W W -0.8490 6.8722 'International Tables Vol C Tables 4.2.6.8 and 6.1.1.4'
Ag Ag -0.8971 1.1015 'International Tables Vol C Tables 4.2.6.8 and 6.1.1.4'
O O 0.0106 0.0060 'International Tables Vol C Tables 4.2.6.8 and 6.1.1.4'
N N 0.0061 0.0033 'International Tables Vol C Tables 4.2.6.8 and 6.1.1.4'
C C 0.0033 0.0016 'International Tables Vol C Tables 4.2.6.8 and 6.1.1.4'
H H 0.0000 0.0000 'International Tables Vol C Tables 4.2.6.8 and 6.1.1.4'

loop_
_geom_angle_atom_site_label_1
_geom_angle_atom_site_label_2
_geom_angle_atom_site_label_3
_geom_angle
_geom_angle_site_symmetry_1
_geom_angle_site_symmetry_3
O13 W1 O1 98.5(2) . .
O13 W1 O16 103.8(2) . .
O1 W1 O16 87.7(2) . .
O13 W1 O4 103.5(2) . 2_757
O1 W1 O4 88.1(2) . 2_757
O16 W1 O4 152.6(2) . 2_757
O13 W1 O9 98.4(2) . 2_757
O1 W1 O9 163.1(2) . 2_757
O16 W1 O9 87.9(2) . 2_757
O4 W1 O9 88.2(2) 2_757 2_757
O13 W1 O3 174.5(2) . 2_757
O1 W1 O3 87.02(18) . 2_757
O16 W1 O3 76.65(18) . 2_757
O4 W1 O3 76.13(18) 2_757 2_757
O9 W1 O3 76.06(18) 2_757 2_757
O6 W2 O4 103.8(2) . .
O6 W2 O10 97.5(2) . .
O4 W2 O10 88.9(2) . .
O6 W2 O5 103.6(2) . .
O4 W2 O5 152.61(19) . .
O10 W2 O5 88.5(2) . .
O6 W2 O2 99.4(2) . .
O4 W2 O2 87.5(2) . .
O10 W2 O2 163.1(2) . .
O5 W2 O2 87.1(2) . .
O6 W2 O3 173.5(2) . .
O4 W2 O3 76.59(18) . .
O10 W2 O3 76.00(18) . .
O5 W2 O3 76.32(18) . .
O2 W2 O3 87.13(17) . .
O15 W3 O2 100.6(2) . .
O15 W3 O7 103.1(3) . 2_757
O2 W3 O7 90.0(2) . 2_757
O15 W3 O16 103.6(3) . .
O2 W3 O16 90.8(2) . .
O7 W3 O16 152.7(2) 2_757 .
O15 W3 O11 94.5(2) . 2_757
O2 W3 O11 164.9(2) . 2_757
O7 W3 O11 86.3(2) 2_757 2_757
O16 W3 O11 86.0(2) . 2_757
O15 W3 O3 169.6(2) . 2_757
O2 W3 O3 89.81(18) . 2_757
O7 W3 O3 76.06(18) 2_757 2_757
O16 W3 O3 76.62(18) . 2_757
O11 W3 O3 75.12(17) 2_757 2_757
O12 W4 O1 99.8(2) . .
O12 W4 O7 104.0(2) . .
O1 W4 O7 89.7(2) . .
O12 W4 O5 102.7(2) . .
O1 W4 O5 89.7(2) . .
O7 W4 O5 152.9(2) . .
O12 W4 O8 96.0(2) . .
O1 W4 O8 164.2(2) . .
O7 W4 O8 86.6(2) . .
O5 W4 O8 86.7(2) . .
O12 W4 O3 171.2(2) . .
O1 W4 O3 88.99(18) . .
O7 W4 O3 76.52(18) . .
O5 W4 O3 76.40(18) . .
O8 W4 O3 75.20(18) . .
O14 W5 O11 103.7(2) . .
O14 W5 O8 102.8(2) . .
O11 W5 O8 88.8(2) . .
O14 W5 O9 104.2(2) . .
O11 W5 O9 87.4(2) . .
O8 W5 O9 152.9(2) . .
O14 W5 O10 103.2(2) . .
O11 W5 O10 153.1(2) . .
O8 W5 O10 85.9(2) . .
O9 W5 O10 85.5(2) . .
O14 W5 O3 178.7(2) . .
O11 W5 O3 77.25(18) . .
O8 W5 O3 76.35(18) . .
O9 W5 O3 76.66(18) . .
O10 W5 O3 75.89(17) . .
N3 Ag1 N1 123.8(4) . .
N3 Ag1 N2 120.3(4) . .
N1 Ag1 N2 107.6(4) . .
N3 Ag1 O6 84.4(3) . .
N1 Ag1 O6 110.1(3) . .
N2 Ag1 O6 105.9(3) . .
N4 Ag2 N4 180.000(1) 2_767 .
Ag3 Ag3 N5 101(9) 2_656 .
Ag3 Ag3 N5 71(9) 2_656 2_656
N5 Ag3 N5 171.4(8) . 2_656
W4 O1 W1 174.0(3) . .
W3 O2 W2 175.0(3) . .
W5 O3 W4 91.49(16) . .
W5 O3 W2 91.06(15) . .
W4 O3 W2 90.38(16) . .
W5 O3 W3 90.86(16) . 2_757
W4 O3 W3 90.07(15) . 2_757
W2 O3 W3 178.0(2) . 2_757
W5 O3 W1 90.56(16) . 2_757
W4 O3 W1 177.9(2) . 2_757
W2 O3 W1 89.76(15) . 2_757
W3 O3 W1 89.73(16) 2_757 2_757
W2 O4 W1 117.5(2) . 2_757
W2 O5 W4 116.9(2) . .
W2 O6 Ag1 138.7(3) . .
W4 O7 W3 117.2(2) . 2_757
W5 O8 W4 116.9(2) . .
W1 O9 W5 116.7(2) 2_757 .
W2 O10 W5 117.0(2) . .
W5 O11 W3 116.8(2) . 2_757
W1 O16 W3 117.0(2) . .
C1 N1 Ag1 171.4(10) . .
C3 N2 Ag1 149.9(10) . .
C5 N3 Ag1 177.9(10) . .
C7 N4 Ag2 168.3(7) . .
C9 N5 Ag3 172.3(10) . .
C9 N5 Ag3 165.1(10) . 2_656
Ag3 N5 Ag3 8.6(8) . 2_656
N1 C1 C2 177.3(11) . .
N2 C3 C4 178.2(12) . .
N3 C5 C6 178.5(13) . .
N4 C7 C8 179.0(9) . .
N5 C9 C10 179.8(10) . .

loop_
_geom_bond_atom_site_label_1
_geom_bond_atom_site_label_2
_geom_bond_distance
_geom_bond_site_symmetry_2
W1 O13 1.712(5) .
W1 O1 1.910(5) .
W1 O16 1.912(5) .
W1 O4 1.916(5) 2_757
W1 O9 1.924(5) 2_757
W1 O3 2.323(5) 2_757
W2 O6 1.715(5) .
W2 O4 1.908(5) .
W2 O10 1.912(5) .
W2 O5 1.915(5) .
W2 O2 1.922(5) .
W2 O3 2.310(4) .
W3 O15 1.704(5) .
W3 O2 1.870(5) .
W3 O7 1.916(5) 2_757
W3 O16 1.925(5) .
W3 O11 1.972(5) 2_757
W3 O3 2.314(4) 2_757
W4 O12 1.710(5) .
W4 O1 1.880(5) .
W4 O7 1.909(5) .
W4 O5 1.923(5) .
W4 O8 1.957(5) .
W4 O3 2.301(5) .
W5 O14 1.718(5) .
W5 O11 1.883(5) .
W5 O8 1.904(5) .
W5 O9 1.930(5) .
W5 O10 1.940(5) .
W5 O3 2.294(4) .
Ag1 N3 2.176(11) .
Ag1 N1 2.207(9) .
Ag1 N2 2.230(10) .
Ag1 O6 2.555(5) .
Ag2 N4 2.131(7) 2_767
Ag2 N4 2.131(7) .
Ag3 Ag3 0.34(3) 2_656
Ag3 N5 2.13(3) .
Ag3 N5 2.21(3) 2_656
O3 W3 2.314(4) 2_757
O3 W1 2.323(5) 2_757
O4 W1 1.916(5) 2_757
O7 W3 1.916(5) 2_757
O9 W1 1.924(5) 2_757
O11 W3 1.972(5) 2_757
N1 C1 1.099(12) .
N2 C3 1.112(14) .
N3 C5 1.123(14) .
N4 C7 1.138(11) .
N5 C9 1.129(12) .
N5 Ag3 2.21(3) 2_656
C1 C2 1.453(13) .
C3 C4 1.446(16) .
C5 C6 1.441(15) .
C7 C8 1.458(12) .
C9 C10 1.443(13) .
